data_7001359
loop_
_publ_author_name
'Moriuchi, Toshiyuki'
'Fujiwara, Takashi'
'Hirao, Toshikazu'

_publ_section_title
;
 \b-Turn-structure-assembled palladium complexes by
 complexation-induced self-organization of ferrocene--dipeptide
 conjugates
;
_journal_issue 22
_journal_name_full 'Dalton Transactions'
_journal_page_first 4286
_journal_page_last 4288
_journal_paper_doi 10.1039/b817652c
_journal_year 2009
_chemical_formula_moiety 'C25 H28 Cl2 Fe N4 O3 '
_chemical_formula_sum 'C25 H28 Cl2 Fe N4 O3'
_chemical_formula_weight 559.27
_space_group_IT_number 4
_symmetry_cell_setting monoclinic
_symmetry_Int_Tables_number 4
_symmetry_space_group_name_Hall 'P 2yb'
_symmetry_space_group_name_H-M 'P 1 21 1'
_cell_angle_alpha 90
_cell_angle_beta 93.389(2)
_cell_angle_gamma 90
_cell_formula_units_Z 2
_cell_length_a 10.2028(4)
_cell_length_b 9.6738(4)
_cell_length_c 12.9507(8)
_cell_measurement_reflns_used 15431
_cell_measurement_temperature 277.2
_cell_measurement_theta_max 27.4
_cell_measurement_theta_min 2.0
_cell_volume 1276.00(11)
_computing_cell_refinement PROCESS-AUTO
_computing_data_collection PROCESS-AUTO
_computing_data_reduction 'teXsan Ver. 1.11'
_computing_publication_material 'teXsan Ver. 1.11'
_computing_structure_refinement SHELXL97
_computing_structure_solution SIR92
_diffrn_detector_area_resol_mean 5.00
_diffrn_measurement_device_type 'Rigaku RAXIS-RAPID Imaging Plate'
_diffrn_measurement_method \w
_diffrn_radiation_type 'Mo K\a'
_diffrn_radiation_wavelength 0.7107
_diffrn_reflns_av_R_equivalents 0.040
_diffrn_reflns_limit_h_max 12
_diffrn_reflns_limit_h_min -12
_diffrn_reflns_limit_k_max 11
_diffrn_reflns_limit_k_min -11
_diffrn_reflns_limit_l_max 15
_diffrn_reflns_limit_l_min -15
_diffrn_reflns_number 11210
_diffrn_reflns_theta_max 25.00
_exptl_absorpt_coefficient_mu 0.834
_exptl_absorpt_correction_T_max 0.920
_exptl_absorpt_correction_T_min 0.409
_exptl_absorpt_correction_type multi-scan
_exptl_absorpt_process_details '(Higashi, 1995)'
_exptl_crystal_colour orange
_exptl_crystal_density_diffrn 1.456
_exptl_crystal_density_method 'not measured'
_exptl_crystal_description block
_exptl_crystal_size_max 0.500
_exptl_crystal_size_mid 0.400
_exptl_crystal_size_min 0.100
_refine_diff_density_max 0.42
_refine_diff_density_min -0.42
_refine_ls_abs_structure_Flack 0.01(2)
_refine_ls_extinction_coef 0.0000
_refine_ls_extinction_expression Fc^*^=kFc[1+0.001xFc^2^\l^3^/sin(2\q)]^-1/4^
_refine_ls_extinction_method SHELXL
_refine_ls_goodness_of_fit_ref 1.107
_refine_ls_number_parameters 324
_refine_ls_number_reflns 4015
_refine_ls_R_factor_gt 0.0458
_refine_ls_shift/su_max -0.0330
_refine_ls_structure_factor_coef Fsqd
_refine_ls_weighting_details 'w = 1/[\s^2^(Fo^2^) + (0.1000P)^2^+0.0000P] where P=(Fo^2^+2Fc^2^)/3'
_refine_ls_weighting_scheme calc
_refine_ls_wR_factor_ref 0.1252
_reflns_number_gt 4015
_reflns_number_total 4152
_reflns_threshold_expression >2.0sigma(I)
_cod_data_source_file b817652c.txt
_cod_data_source_block fujiwara6210
_cod_depositor_comments
;
The following automatic conversions were performed:
data name '_geom_hbond_site_distance_dh' replaced with
'_geom_hbond_distance_DH' as specified in the replacement file
'/home/antanas/src/cod-tools/trunk/data/replacement-values/replacement_tags.lst'.

data
name '_geom_hbond_site_distance_ha' replaced with
'_geom_hbond_distance_HA' as specified in the replacement file
'/home/antanas/src/cod-tools/trunk/data/replacement-values/replacement_tags.lst'.

data
name '_geom_hbond_site_distance_da' replaced with
'_geom_hbond_distance_DA' as specified in the replacement file
'/home/antanas/src/cod-tools/trunk/data/replacement-values/replacement_tags.lst'.

Automatic conversion script
Id: cif_correct_tags 5005 2017-03-03 11:38:54Z antanas 
;
_cod_original_cell_volume 1276.0(1)
_cod_original_formula_sum 'C25 H28 Cl2 Fe N4 O3 '
_cod_database_code 7001359

loop_
_symmetry_equiv_pos_as_xyz
x,y,z
-x,1/2+y,-z

loop_
_atom_site_label
_atom_site_type_symbol
_atom_site_fract_x
_atom_site_fract_y
_atom_site_fract_z
_atom_site_U_iso_or_equiv
_atom_site_adp_type
_atom_site_occupancy
_atom_site_calc_flag
_atom_site_refinement_flags
_atom_site_disorder_assembly
_atom_site_disorder_group
Fe(1) Fe 0.85692(3) 0.33127(5) 0.53632(3) 0.0401(2) Uani 1.00 d . . .
Cl(1) Cl 0.1577(2) -0.1020(3) 0.8834(1) 0.1293(8) Uani 1.00 d . . .
Cl(2) Cl 0.0145(2) -0.2501(3) 1.0330(1) 0.1240(7) Uani 1.00 d . . .
O(1) O 0.5010(2) 0.4069(3) 0.6150(2) 0.0446(5) Uani 1.00 d . . .
O(2) O 0.6272(2) 0.2775(3) 0.8459(2) 0.0492(6) Uani 1.00 d . . .
O(3) O 0.6149(4) 0.6367(4) 0.9695(2) 0.0731(9) Uani 1.00 d . . .
N(1) N 0.5551(3) 0.1843(3) 0.6409(2) 0.0406(6) Uani 1.00 d . . .
N(2) N 0.4238(2) 0.3658(3) 0.8440(2) 0.0384(6) Uani 1.00 d . . .
N(3) N 0.5726(3) 0.5930(3) 0.7988(2) 0.0433(6) Uani 1.00 d . . .
N(4) N 0.7849(4) 0.9017(4) 0.6548(3) 0.0703(10) Uani 1.00 d . . .
C(1) C 0.6611(3) 0.3132(4) 0.5093(2) 0.0397(6) Uani 1.00 d . . .
C(2) C 0.7262(4) 0.2008(4) 0.4621(3) 0.0452(7) Uani 1.00 d . . .
C(3) C 0.8105(4) 0.2589(5) 0.3900(3) 0.0521(9) Uani 1.00 d . . .
C(4) C 0.7984(4) 0.4042(5) 0.3930(3) 0.0509(9) Uani 1.00 d . . .
C(5) C 0.7051(4) 0.4387(4) 0.4655(3) 0.0454(8) Uani 1.00 d . . .
C(6) C 0.5667(3) 0.3067(3) 0.5929(2) 0.0384(7) Uani 1.00 d . . .
C(7A) C 0.4696(3) 0.1732(3) 0.7270(3) 0.0410(6) Uani 1.00 d . . .
C(7B) C 0.4773(4) 0.0277(4) 0.7733(3) 0.0513(8) Uani 1.00 d . . .
C(8) C 0.5118(3) 0.2768(3) 0.8106(2) 0.0394(6) Uani 1.00 d . . .
C(9A) C 0.4611(3) 0.4602(4) 0.9294(3) 0.0461(7) Uani 1.00 d . . .
C(9B) C 0.3283(4) 0.5235(5) 0.9555(4) 0.066(1) Uani 1.00 d . . .
C(9C) C 0.2457(5) 0.5115(6) 0.8583(4) 0.078(1) Uani 1.00 d . . .
C(9D) C 0.2843(4) 0.3779(5) 0.8089(3) 0.0599(10) Uani 1.00 d . . .
C(10) C 0.5589(4) 0.5711(4) 0.9013(3) 0.0467(7) Uani 1.00 d . . .
C(11) C 0.6484(3) 0.6943(3) 0.7536(2) 0.0399(6) Uani 1.00 d . . .
C(12) C 0.6225(3) 0.7212(3) 0.6491(3) 0.0430(7) Uani 1.00 d . . .
C(13) C 0.6923(4) 0.8244(5) 0.6045(3) 0.0540(7) Uani 1.00 d . . .
C(14) C 0.8092(5) 0.8713(5) 0.7534(4) 0.067(1) Uani 1.00 d . . .
C(15) C 0.7466(4) 0.7677(4) 0.8063(3) 0.0521(8) Uani 1.00 d . . .
C(16) C 0.8941(3) 0.3340(8) 0.6922(3) 0.070(1) Uani 1.00 d . . .
C(17) C 0.9414(4) 0.4560(5) 0.6458(4) 0.064(1) Uani 1.00 d . . .
C(18) C 1.0358(4) 0.4148(5) 0.5758(4) 0.060(1) Uani 1.00 d . . .
C(19) C 1.0431(4) 0.2703(5) 0.5784(4) 0.061(1) Uani 1.00 d . . .
C(20) C 0.9578(5) 0.2208(5) 0.6498(4) 0.063(1) Uani 1.00 d . . .
C(21) C 0.1290(4) -0.1180(5) 1.0148(3) 0.089(2) Uani 1.00 d . . .
H(1) H 0.7152 0.1053 0.4763 0.0542 Uiso 1.00 calc . . .
H(2) H 0.8675 0.2085 0.3484 0.0625 Uiso 1.00 calc . . .
H(3) H 0.8455 0.4680 0.3535 0.0611 Uiso 1.00 calc . . .
H(4) H 0.6780 0.5294 0.4827 0.0545 Uiso 1.00 calc . . .
H(5) H 0.616(3) 0.112(2) 0.630(2) 0.0658(2) Uiso 1.00 calc . . .
H(6) H 0.3817 0.1920 0.7029 0.0492 Uiso 1.00 calc . . .
H(7) H 0.4222 0.0222 0.8297 0.0616 Uiso 1.00 calc . . .
H(8) H 0.4492 -0.0378 0.7220 0.0616 Uiso 1.00 calc . . .
H(9) H 0.5653 0.0082 0.7968 0.0616 Uiso 1.00 calc . . .
H(10) H 0.4963 0.4086 0.9869 0.0553 Uiso 1.00 calc . . .
H(11) H 0.2910 0.4734 1.0096 0.0796 Uiso 1.00 calc . . .
H(12) H 0.3387 0.6176 0.9753 0.0796 Uiso 1.00 calc . . .
H(13) H 0.1555 0.5095 0.8726 0.0935 Uiso 1.00 calc . . .
H(14) H 0.2614 0.5872 0.8140 0.0935 Uiso 1.00 calc . . .
H(15) H 0.2738 0.3830 0.7356 0.0718 Uiso 1.00 calc . . .
H(16) H 0.2346 0.3025 0.8327 0.0718 Uiso 1.00 calc . . .
H(17) H 0.531(3) 0.528(2) 0.7527(8) 0.03225(10) Uiso 1.00 calc . . .
H(18) H 0.5582 0.6696 0.6095 0.0516 Uiso 1.00 calc . . .
H(19) H 0.6737 0.8423 0.5330 0.0648 Uiso 1.00 calc . . .
H(20) H 0.8742 0.9242 0.7911 0.0804 Uiso 1.00 calc . . .
H(21) H 0.7710 0.7482 0.8767 0.0625 Uiso 1.00 calc . . .
H(22) H 0.8304 0.3298 0.7427 0.0837 Uiso 1.00 calc . . .
H(23) H 0.9162 0.5482 0.6605 0.0765 Uiso 1.00 calc . . .
H(24) H 1.0846 0.4744 0.5342 0.0715 Uiso 1.00 calc . . .
H(25) H 1.0973 0.2150 0.5379 0.0729 Uiso 1.00 calc . . .
H(26) H 0.9439 0.1264 0.6660 0.0761 Uiso 1.00 calc . . .
H(27) H 0.2092 -0.1398 1.0523 0.1065 Uiso 1.00 calc . . .
H(28) H 0.0958 -0.0333 1.0391 0.1065 Uiso 1.00 calc . . .

loop_
_atom_site_aniso_label
_atom_site_aniso_U_11
_atom_site_aniso_U_22
_atom_site_aniso_U_33
_atom_site_aniso_U_12
_atom_site_aniso_U_13
_atom_site_aniso_U_23
Fe(1) 0.0402(2) 0.0455(3) 0.0345(2) -0.0055(2) 0.0033(2) 0.0020(2)
Cl(1) 0.107(1) 0.198(2) 0.0831(10) -0.015(1) 0.0043(8) 0.018(1)
Cl(2) 0.1020(10) 0.181(2) 0.089(1) -0.033(1) 0.0066(9) -0.018(1)
O(1) 0.047(1) 0.047(1) 0.040(1) 0.007(1) 0.0050(9) -0.0026(9)
O(2) 0.041(1) 0.057(1) 0.049(1) -0.001(1) -0.0081(10) -0.007(1)
O(3) 0.108(2) 0.072(2) 0.039(2) -0.034(2) 0.002(1) -0.010(1)
N(1) 0.047(1) 0.038(1) 0.037(1) -0.001(1) 0.006(1) -0.003(1)
N(2) 0.039(1) 0.046(2) 0.030(1) 0.000(1) 0.0040(10) -0.0029(10)
N(3) 0.058(2) 0.037(1) 0.034(1) -0.009(1) -0.001(1) -0.003(1)
N(4) 0.083(2) 0.066(2) 0.061(2) -0.027(2) 0.006(2) 0.004(2)
C(1) 0.044(1) 0.045(2) 0.030(1) -0.004(1) -0.001(1) -0.004(1)
C(2) 0.045(2) 0.048(2) 0.043(2) -0.004(1) 0.003(1) -0.008(1)
C(3) 0.059(2) 0.064(2) 0.034(2) 0.006(2) 0.007(2) -0.007(2)
C(4) 0.058(2) 0.059(2) 0.036(2) 0.004(2) 0.003(2) 0.006(2)
C(5) 0.055(2) 0.050(2) 0.031(2) 0.002(2) 0.001(1) 0.006(1)
C(6) 0.035(1) 0.047(2) 0.033(1) -0.002(1) -0.003(1) -0.007(1)
C(7A) 0.038(1) 0.043(2) 0.042(2) -0.006(1) 0.003(1) -0.004(1)
C(7B) 0.059(2) 0.046(2) 0.050(2) -0.011(2) 0.010(2) -0.003(1)
C(8) 0.045(1) 0.041(1) 0.032(1) -0.009(1) 0.006(1) -0.001(1)
C(9A) 0.056(2) 0.047(2) 0.036(2) 0.003(2) 0.006(1) -0.003(1)
C(9B) 0.067(2) 0.076(3) 0.058(2) 0.008(2) 0.020(2) -0.016(2)
C(9C) 0.062(2) 0.083(3) 0.089(3) 0.027(2) 0.002(2) -0.018(3)
C(9D) 0.043(2) 0.079(3) 0.058(2) 0.008(2) 0.004(1) -0.013(2)
C(10) 0.059(2) 0.045(2) 0.036(2) 0.002(1) 0.002(1) -0.005(1)
C(11) 0.045(2) 0.037(1) 0.037(2) 0.004(1) 0.000(1) -0.001(1)
C(12) 0.052(2) 0.040(2) 0.037(2) -0.001(1) -0.002(1) -0.002(1)
C(13) 0.067(2) 0.051(2) 0.044(2) -0.003(2) 0.005(1) 0.006(2)
C(14) 0.068(2) 0.067(3) 0.065(2) -0.024(2) -0.005(2) -0.002(2)
C(15) 0.055(2) 0.054(2) 0.046(2) -0.007(2) -0.010(2) -0.002(2)
C(16) 0.050(2) 0.126(4) 0.032(1) -0.017(3) -0.005(1) 0.006(3)
C(17) 0.051(2) 0.077(3) 0.062(3) -0.005(2) -0.009(2) -0.021(2)
C(18) 0.053(2) 0.065(3) 0.061(2) -0.020(2) 0.003(2) 0.003(2)
C(19) 0.043(2) 0.075(3) 0.064(3) 0.000(2) -0.004(2) 0.009(2)
C(20) 0.054(2) 0.079(3) 0.055(2) -0.010(2) -0.013(2) 0.022(2)
C(21) 0.067(3) 0.120(5) 0.076(3) 0.011(3) -0.019(2) -0.009(3)

loop_
_atom_type_symbol
_atom_type_description
_atom_type_scat_dispersion_real
_atom_type_scat_dispersion_imag
_atom_type_scat_source
Fe Fe 0.346 0.844
;International Tables for Crystallography
(1992, Vol. C, Tables 4.2.6.8 and 6.1.1.4)
;
O O 0.011 0.006
;International Tables for Crystallography
(1992, Vol. C, Tables 4.2.6.8 and 6.1.1.4)
;
N N 0.006 0.003
;International Tables for Crystallography
(1992, Vol. C, Tables 4.2.6.8 and 6.1.1.4)
;
C C 0.003 0.002
;International Tables for Crystallography
(1992, Vol. C, Tables 4.2.6.8 and 6.1.1.4)
;
H H 0.000 0.000
;International Tables for Crystallography
(1992, Vol. C, Table 6.1.1.4)
;
Cl Cl 0.148 0.159
;International Tables for Crystallography
(1992, Vol. C, Tables 4.2.6.8 and 6.1.1.4)
;

loop_
_geom_angle_atom_site_label_1
_geom_angle_atom_site_label_2
_geom_angle_atom_site_label_3
_geom_angle
_geom_angle_site_symmetry_1
_geom_angle_site_symmetry_2
_geom_angle_site_symmetry_3
_geom_angle_publ_flag
C(1) Fe(1) C(2) 41.3(1) . . . yes
C(1) Fe(1) C(3) 68.7(1) . . . yes
C(1) Fe(1) C(4) 68.8(1) . . . yes
C(1) Fe(1) C(5) 41.2(1) . . . yes
C(1) Fe(1) C(16) 107.4(1) . . . yes
C(1) Fe(1) C(17) 123.5(2) . . . yes
C(1) Fe(1) C(18) 160.7(2) . . . yes
C(1) Fe(1) C(19) 157.3(2) . . . yes
C(1) Fe(1) C(20) 122.1(2) . . . yes
C(2) Fe(1) C(3) 40.8(2) . . . yes
C(2) Fe(1) C(4) 68.7(2) . . . yes
C(2) Fe(1) C(5) 69.2(1) . . . yes
C(2) Fe(1) C(16) 123.7(2) . . . yes
C(2) Fe(1) C(17) 160.7(2) . . . yes
C(2) Fe(1) C(18) 156.7(2) . . . yes
C(2) Fe(1) C(19) 121.5(2) . . . yes
C(2) Fe(1) C(20) 107.6(2) . . . yes
C(3) Fe(1) C(4) 40.4(2) . . . yes
C(3) Fe(1) C(5) 68.3(2) . . . yes
C(3) Fe(1) C(16) 160.5(3) . . . yes
C(3) Fe(1) C(17) 157.0(2) . . . yes
C(3) Fe(1) C(18) 121.5(2) . . . yes
C(3) Fe(1) C(19) 108.0(2) . . . yes
C(3) Fe(1) C(20) 124.4(2) . . . yes
C(4) Fe(1) C(5) 40.6(2) . . . yes
C(4) Fe(1) C(16) 157.8(3) . . . yes
C(4) Fe(1) C(17) 121.5(2) . . . yes
C(4) Fe(1) C(18) 107.5(2) . . . yes
C(4) Fe(1) C(19) 124.2(2) . . . yes
C(4) Fe(1) C(20) 160.3(2) . . . yes
C(5) Fe(1) C(16) 122.2(2) . . . yes
C(5) Fe(1) C(17) 107.0(2) . . . yes
C(5) Fe(1) C(18) 123.9(2) . . . yes
C(5) Fe(1) C(19) 160.4(2) . . . yes
C(5) Fe(1) C(20) 158.0(2) . . . yes
C(16) Fe(1) C(17) 41.1(3) . . . yes
C(16) Fe(1) C(18) 68.5(2) . . . yes
C(16) Fe(1) C(19) 67.7(2) . . . yes
C(16) Fe(1) C(20) 40.2(2) . . . yes
C(17) Fe(1) C(18) 41.0(2) . . . yes
C(17) Fe(1) C(19) 68.4(2) . . . yes
C(17) Fe(1) C(20) 68.4(2) . . . yes
C(18) Fe(1) C(19) 40.3(2) . . . yes
C(18) Fe(1) C(20) 67.7(2) . . . yes
C(19) Fe(1) C(20) 39.9(2) . . . yes
C(6) N(1) C(7A) 119.4(3) . . . yes
C(8) N(2) C(9A) 119.8(3) . . . yes
C(8) N(2) C(9D) 127.4(3) . . . yes
C(9A) N(2) C(9D) 112.7(3) . . . yes
C(10) N(3) C(11) 127.5(3) . . . yes
C(13) N(4) C(14) 115.6(4) . . . yes
Fe(1) C(1) C(2) 70.1(2) . . . yes
Fe(1) C(1) C(5) 70.2(2) . . . yes
Fe(1) C(1) C(6) 123.6(2) . . . yes
C(2) C(1) C(5) 108.2(3) . . . yes
C(2) C(1) C(6) 127.9(3) . . . yes
C(5) C(1) C(6) 123.9(3) . . . yes
Fe(1) C(2) C(1) 68.6(2) . . . yes
Fe(1) C(2) C(3) 70.1(2) . . . yes
C(1) C(2) C(3) 107.1(3) . . . yes
Fe(1) C(3) C(2) 69.1(2) . . . yes
Fe(1) C(3) C(4) 69.5(2) . . . yes
C(2) C(3) C(4) 108.5(4) . . . yes
Fe(1) C(4) C(3) 70.1(2) . . . yes
Fe(1) C(4) C(5) 69.5(2) . . . yes
C(3) C(4) C(5) 108.5(4) . . . yes
Fe(1) C(5) C(1) 68.6(2) . . . yes
Fe(1) C(5) C(4) 69.8(2) . . . yes
C(1) C(5) C(4) 107.6(3) . . . yes
O(1) C(6) N(1) 121.7(3) . . . yes
O(1) C(6) C(1) 121.5(3) . . . yes
N(1) C(6) C(1) 116.8(3) . . . yes
N(1) C(7A) C(7B) 110.3(3) . . . yes
N(1) C(7A) C(8) 109.8(3) . . . yes
C(7B) C(7A) C(8) 108.8(3) . . . yes
O(2) C(8) N(2) 121.3(3) . . . yes
O(2) C(8) C(7A) 119.4(3) . . . yes
N(2) C(8) C(7A) 119.3(3) . . . yes
N(2) C(9A) C(9B) 102.7(3) . . . yes
N(2) C(9A) C(10) 113.8(3) . . . yes
C(9B) C(9A) C(10) 111.6(3) . . . yes
C(9A) C(9B) C(9C) 104.3(4) . . . yes
C(9B) C(9C) C(9D) 106.3(4) . . . yes
N(2) C(9D) C(9C) 102.0(3) . . . yes
O(3) C(10) N(3) 124.2(3) . . . yes
O(3) C(10) C(9A) 119.1(3) . . . yes
N(3) C(10) C(9A) 116.6(3) . . . yes
N(3) C(11) C(12) 117.4(3) . . . yes
N(3) C(11) C(15) 124.0(3) . . . yes
C(12) C(11) C(15) 118.6(3) . . . yes
C(11) C(12) C(13) 118.2(3) . . . yes
N(4) C(13) C(12) 124.6(3) . . . yes
N(4) C(14) C(15) 124.9(4) . . . yes
C(11) C(15) C(14) 118.1(3) . . . yes
Fe(1) C(16) C(17) 68.9(3) . . . yes
Fe(1) C(16) C(20) 70.4(3) . . . yes
C(17) C(16) C(20) 107.9(4) . . . yes
Fe(1) C(17) C(16) 70.0(3) . . . yes
Fe(1) C(17) C(18) 70.2(3) . . . yes
C(16) C(17) C(18) 107.3(4) . . . yes
Fe(1) C(18) C(17) 68.8(3) . . . yes
Fe(1) C(18) C(19) 69.8(3) . . . yes
C(17) C(18) C(19) 107.6(4) . . . yes
Fe(1) C(19) C(18) 69.9(3) . . . yes
Fe(1) C(19) C(20) 70.5(3) . . . yes
C(18) C(19) C(20) 109.0(4) . . . yes
Fe(1) C(20) C(16) 69.4(3) . . . yes
Fe(1) C(20) C(19) 69.5(3) . . . yes
C(16) C(20) C(19) 108.3(5) . . . yes
Cl(1) C(21) Cl(2) 110.2(3) . . . yes

loop_
_geom_bond_atom_site_label_1
_geom_bond_atom_site_label_2
_geom_bond_distance
_geom_bond_site_symmetry_1
_geom_bond_site_symmetry_2
_geom_bond_publ_flag
Fe(1) C(1) 2.016(3) . . yes
Fe(1) C(2) 2.036(4) . . yes
Fe(1) C(3) 2.049(4) . . yes
Fe(1) C(4) 2.041(4) . . yes
Fe(1) C(5) 2.038(4) . . yes
Fe(1) C(16) 2.032(3) . . yes
Fe(1) C(17) 2.016(5) . . yes
Fe(1) C(18) 2.034(4) . . yes
Fe(1) C(19) 2.032(4) . . yes
Fe(1) C(20) 2.045(5) . . yes
Cl(1) C(21) 1.750(4) . . yes
Cl(2) C(21) 1.756(5) . . yes
O(1) C(6) 1.222(4) . . yes
O(2) C(8) 1.237(4) . . yes
O(3) C(10) 1.203(5) . . yes
N(1) C(6) 1.346(4) . . yes
N(1) C(7A) 1.460(4) . . yes
N(2) C(8) 1.335(4) . . yes
N(2) C(9A) 1.466(4) . . yes
N(2) C(9D) 1.473(4) . . yes
N(3) C(10) 1.360(4) . . yes
N(3) C(11) 1.398(4) . . yes
N(4) C(13) 1.343(6) . . yes
N(4) C(14) 1.321(6) . . yes
C(1) C(2) 1.430(5) . . yes
C(1) C(5) 1.425(5) . . yes
C(1) C(6) 1.492(4) . . yes
C(2) C(3) 1.423(6) . . yes
C(3) C(4) 1.411(6) . . yes
C(4) C(5) 1.416(6) . . yes
C(7A) C(7B) 1.530(5) . . yes
C(7A) C(8) 1.518(4) . . yes
C(9A) C(9B) 1.542(6) . . yes
C(9A) C(10) 1.524(5) . . yes
C(9B) C(9C) 1.477(7) . . yes
C(9C) C(9D) 1.505(7) . . yes
C(11) C(12) 1.388(4) . . yes
C(11) C(15) 1.375(5) . . yes
C(12) C(13) 1.373(5) . . yes
C(14) C(15) 1.389(6) . . yes
C(16) C(17) 1.422(9) . . yes
C(16) C(20) 1.402(8) . . yes
C(17) C(18) 1.419(7) . . yes
C(18) C(19) 1.401(7) . . yes
C(19) C(20) 1.391(7) . . yes

loop_
_geom_contact_atom_site_label_1
_geom_contact_atom_site_label_2
_geom_contact_distance
_geom_contact_site_symmetry_1
_geom_contact_site_symmetry_2
_geom_contact_publ_flag
O(1) C(13) 3.456(4) . 2_646 ?
O(2) C(21) 3.152(5) . 2_657 ?
O(2) C(9B) 3.567(5) . 2_647 ?
O(3) N(2) 3.319(4) . 2_657 ?
O(3) C(8) 3.473(4) . 2_657 ?
O(3) C(9A) 3.497(5) . 2_657 ?
O(3) C(21) 3.588(6) . 2_657 ?
N(1) N(4) 3.599(5) . 1_545 ?
N(4) C(20) 3.559(7) . 1_565 ?
N(4) C(18) 3.595(6) . 2_756 ?
C(1) C(12) 3.559(4) . 2_646 ?
C(6) C(13) 3.570(4) . 2_646 ?

loop_
_geom_hbond_atom_site_label_D
_geom_hbond_atom_site_label_H
_geom_hbond_atom_site_label_A
_geom_hbond_site_symmetry_D
_geom_hbond_site_symmetry_H
_geom_hbond_site_symmetry_A
_geom_hbond_distance_DH
_geom_hbond_distance_HA
_geom_hbond_distance_DA
_geom_hbond_angle_DHA
_geom_hbond_publ_flag
N(3) H(17) O(1) . . . 0.95(1) 2.14(1) 3.038(3) 157(1) no
N(3) H(17) O(2) . . . 0.95(1) 2.85(1) 3.155(3) 99(1) no
N(3) H(17) N(2) . . . 0.95(1) 2.28(2) 2.753(3) 109.8(9) no
N(1) H(5) N(4) . . 1_545 0.95(2) 2.67(2) 3.599(5) 164(2) no
